data_4501108
loop_
_publ_author_name
'Liu, Yu'
'Pan, Mei'
'Li, Kang'
'Yan, Cheng'
'Shen, Yong'
'Zhao, Cun-Yuan'
'Wang, Wei'
'Su, Cheng-Yong'

_publ_section_title
;
 Metal-Directed Assembly of Hexameric Ring, Dimeric Ring and 1D Chain from
 a Branched Tripodal Ligand
;
_journal_issue 11
_journal_name_full 'Crystal Growth &amp; Design'
_journal_page_first 4876
_journal_paper_doi 10.1021/cg200701j
_journal_volume 11
_journal_year 2011
_chemical_formula_sum 'C27 H28 B F4 Mn N7 O4'
_chemical_formula_weight 656.31
_chemical_name_systematic
;
 ?
;
_space_group_IT_number 14
_symmetry_cell_setting monoclinic
_symmetry_space_group_name_Hall '-P 2ybc'
_symmetry_space_group_name_H-M 'P 1 21/c 1'
_atom_sites_solution_hydrogens geom
_atom_sites_solution_primary direct
_atom_sites_solution_secondary difmap
_audit_creation_method SHELXL-97
_cell_angle_alpha 90.00
_cell_angle_beta 101.537(5)
_cell_angle_gamma 90.00
_cell_formula_units_Z 4
_cell_length_a 11.9008(7)
_cell_length_b 12.8446(5)
_cell_length_c 18.4671(9)
_cell_measurement_reflns_used 2694
_cell_measurement_temperature 150(2)
_cell_measurement_theta_max 29.9889
_cell_measurement_theta_min 2.7483
_cell_volume 2765.9(2)
_computing_cell_refinement
;
CrysAlisPro, Oxford Diffraction Ltd.,
Version 1.171.33.52 (release 06-11-2009 CrysAlis171 .NET)
(compiled Nov  6 2009,16:24:50)
;
_computing_data_collection
;
CrysAlisPro, Oxford Diffraction Ltd.,
Version 1.171.33.52 (release 06-11-2009 CrysAlis171 .NET)
(compiled Nov  6 2009,16:24:50)
;
_computing_data_reduction
;
CrysAlisPro, Oxford Diffraction Ltd.,
Version 1.171.33.52 (release 06-11-2009 CrysAlis171 .NET)
(compiled Nov  6 2009,16:24:50)
;
_computing_structure_refinement 'SHELXL-97 (Sheldrick, 1997)'
_computing_structure_solution 'SHELXS-97 (Sheldrick, 1990)'
_diffrn_ambient_temperature 150(2)
_diffrn_detector_area_resol_mean 16.0855
_diffrn_measured_fraction_theta_full 0.991
_diffrn_measured_fraction_theta_max 0.991
_diffrn_measurement_device_type 'Xcalibur, Sapphire3, Gemini ultra, CCD area'
_diffrn_measurement_method '\w scans'
_diffrn_radiation_monochromator graphite
_diffrn_radiation_source 'fine-focus sealed tube'
_diffrn_radiation_type MoK\a
_diffrn_radiation_wavelength 0.71073
_diffrn_reflns_av_R_equivalents 0.0518
_diffrn_reflns_av_sigmaI/netI 0.1528
_diffrn_reflns_limit_h_max 10
_diffrn_reflns_limit_h_min -15
_diffrn_reflns_limit_k_max 16
_diffrn_reflns_limit_k_min -16
_diffrn_reflns_limit_l_max 23
_diffrn_reflns_limit_l_min -23
_diffrn_reflns_number 11212
_diffrn_reflns_theta_full 27.00
_diffrn_reflns_theta_max 27.00
_diffrn_reflns_theta_min 2.75
_exptl_absorpt_coefficient_mu 0.554
_exptl_absorpt_correction_T_max 0.9728
_exptl_absorpt_correction_T_min 0.8973
_exptl_absorpt_correction_type multi-scan
_exptl_absorpt_process_details
;
CrysAlisPro, Oxford Diffraction Ltd.,
Version 1.171.33.66 (release 28-04-2010 CrysAlis171 .NET)
(compiled Apr 28 2010,14:27:37)
Empirical absorption correction using spherical harmonics,
 implemented in SCALE3 ABSPACK scaling algorithm.
;
_exptl_crystal_colour colorless
_exptl_crystal_density_diffrn 1.576
_exptl_crystal_density_method 'not measured'
_exptl_crystal_description plate
_exptl_crystal_F_000 1348
_exptl_crystal_size_max 0.20
_exptl_crystal_size_mid 0.10
_exptl_crystal_size_min 0.05
_refine_diff_density_max 0.540
_refine_diff_density_min -0.402
_refine_diff_density_rms 0.073
_refine_ls_extinction_method none
_refine_ls_goodness_of_fit_ref 0.918
_refine_ls_hydrogen_treatment geom
_refine_ls_matrix_type full
_refine_ls_number_parameters 397
_refine_ls_number_reflns 5995
_refine_ls_number_restraints 0
_refine_ls_restrained_S_all 0.918
_refine_ls_R_factor_all 0.1434
_refine_ls_R_factor_gt 0.0623
_refine_ls_shift/su_max 0.000
_refine_ls_shift/su_mean 0.000
_refine_ls_structure_factor_coef Fsqd
_refine_ls_weighting_details 'calc w=1/[\s^2^(Fo^2^)+(0.0518P)^2^+0.0000P] where P=(Fo^2^+2Fc^2^)/3'
_refine_ls_weighting_scheme calc
_refine_ls_wR_factor_gt 0.1164
_refine_ls_wR_factor_ref 0.1331
_reflns_number_gt 2975
_reflns_number_total 5995
_reflns_threshold_expression >2sigma(I)
_cod_data_source_file cg200701j_si_002.cif
_cod_data_source_block Mn-BF4
_cod_original_sg_symbol_H-M 'P2(1)/c  '
_cod_database_code 4501108

loop_
_symmetry_equiv_pos_as_xyz
'x, y, z'
'-x, y+1/2, -z+1/2'
'-x, -y, -z'
'x, -y-1/2, z-1/2'

loop_
_atom_site_label
_atom_site_type_symbol
_atom_site_fract_x
_atom_site_fract_y
_atom_site_fract_z
_atom_site_U_iso_or_equiv
_atom_site_adp_type
_atom_site_occupancy
_atom_site_symmetry_multiplicity
_atom_site_calc_flag
_atom_site_refinement_flags
Mn1 Mn 0.32251(6) 1.72709(4) 0.31802(3) 0.02394(19) Uani 1 1 d .
B1 B 0.1795(6) 2.0218(4) 0.4984(3) 0.0423(15) Uani 1 1 d .
C1 C 0.3265(4) 1.4678(3) 0.3036(2) 0.0284(11) Uani 1 1 d .
H1A H 0.4040 1.4490 0.2961 0.034 Uiso 1 1 calc R
H1B H 0.2775 1.4050 0.2945 0.034 Uiso 1 1 calc R
C2 C 0.3338(4) 1.5038(3) 0.3811(2) 0.0230(10) Uani 1 1 d .
C3 C 0.3432(4) 1.6019(3) 0.4772(2) 0.0253(10) Uani 1 1 d .
C4 C 0.3463(4) 1.6834(3) 0.5283(2) 0.0350(12) Uani 1 1 d .
H4A H 0.3385 1.7540 0.5128 0.042 Uiso 1 1 calc R
C5 C 0.3609(4) 1.6566(3) 0.6017(2) 0.0370(12) Uani 1 1 d .
H5A H 0.3636 1.7102 0.6375 0.044 Uiso 1 1 calc R
C6 C 0.3720(4) 1.5533(3) 0.6253(2) 0.0358(12) Uani 1 1 d .
H6A H 0.3808 1.5380 0.6764 0.043 Uiso 1 1 calc R
C7 C 0.3704(4) 1.4741(3) 0.5760(2) 0.0323(11) Uani 1 1 d .
H7A H 0.3791 1.4038 0.5919 0.039 Uiso 1 1 calc R
C8 C 0.3558(4) 1.4994(3) 0.5021(2) 0.0251(10) Uani 1 1 d .
C9 C 0.1530(4) 1.5465(3) 0.2287(2) 0.0302(11) Uani 1 1 d .
H9A H 0.1178 1.5286 0.2713 0.036 Uiso 1 1 calc R
H9B H 0.1299 1.4934 0.1897 0.036 Uiso 1 1 calc R
C10 C 0.1152(4) 1.6509(3) 0.2002(2) 0.0255(10) Uani 1 1 d .
C11 C 0.1044(4) 1.8188(3) 0.1867(2) 0.0264(10) Uani 1 1 d .
C12 C 0.1207(4) 1.9253(3) 0.1907(3) 0.0352(12) Uani 1 1 d .
H12A H 0.1791 1.9558 0.2272 0.042 Uiso 1 1 calc R
C13 C 0.0486(4) 1.9855(3) 0.1394(3) 0.0412(13) Uani 1 1 d .
H13A H 0.0603 2.0587 0.1398 0.049 Uiso 1 1 calc R
C14 C -0.0401(4) 1.9437(4) 0.0871(3) 0.0437(13) Uani 1 1 d .
H14A H -0.0890 1.9885 0.0540 0.052 Uiso 1 1 calc R
C15 C -0.0578(4) 1.8367(4) 0.0831(3) 0.0422(13) Uani 1 1 d .
H15A H -0.1174 1.8066 0.0472 0.051 Uiso 1 1 calc R
C16 C 0.0159(4) 1.7757(3) 0.1340(2) 0.0342(11) Uani 1 1 d .
C17 C 0.3350(4) 1.5524(3) 0.1874(2) 0.0269(11) Uani 1 1 d .
H17A H 0.2870 1.5912 0.1462 0.032 Uiso 1 1 calc R
H17B H 0.3457 1.4807 0.1704 0.032 Uiso 1 1 calc R
C18 C 0.4481(4) 1.6045(3) 0.2103(2) 0.0249(10) Uani 1 1 d .
C19 C 0.5865(4) 1.6977(3) 0.2709(2) 0.0206(9) Uani 1 1 d .
C20 C 0.6607(4) 1.7571(3) 0.3233(2) 0.0258(10) Uani 1 1 d .
H20A H 0.6337 1.7910 0.3623 0.031 Uiso 1 1 calc R
C21 C 0.7730(4) 1.7653(3) 0.3171(2) 0.0324(11) Uani 1 1 d .
H21A H 0.8249 1.8043 0.3527 0.039 Uiso 1 1 calc R
C22 C 0.8128(4) 1.7166(3) 0.2588(2) 0.0330(11) Uani 1 1 d .
H22A H 0.8908 1.7247 0.2552 0.040 Uiso 1 1 calc R
C23 C 0.7421(4) 1.6581(3) 0.2073(2) 0.0309(11) Uani 1 1 d .
H23A H 0.7694 1.6257 0.1679 0.037 Uiso 1 1 calc R
C24 C 0.6283(4) 1.6475(3) 0.2146(2) 0.0233(10) Uani 1 1 d .
C25 C 0.5389(4) 1.5171(3) 0.1141(2) 0.0321(11) Uani 1 1 d .
H25A H 0.5912 1.5454 0.0835 0.039 Uiso 1 1 calc R
H25B H 0.4609 1.5147 0.0829 0.039 Uiso 1 1 calc R
C26 C 0.5764(4) 1.4055(3) 0.1371(2) 0.0236(10) Uani 1 1 d .
C27 C 0.0942(5) 1.7649(5) 0.4003(4) 0.077(2) Uani 1 1 d .
H27A H 0.0587 1.8160 0.4281 0.116 Uiso 1 1 calc R
H27B H 0.1126 1.7016 0.4299 0.116 Uiso 1 1 calc R
H27C H 0.0408 1.7478 0.3542 0.116 Uiso 1 1 calc R
N1 N 0.2785(3) 1.5499(2) 0.25143(17) 0.0233(8) Uani 1 1 d .
N2 N 0.3288(3) 1.6030(2) 0.39988(17) 0.0253(8) Uani 1 1 d .
N3 N 0.3499(3) 1.4395(2) 0.43944(18) 0.0278(9) Uani 1 1 d .
H3A H 0.3557 1.3712 0.4380 0.033 Uiso 1 1 calc R
N4 N 0.1662(3) 1.7381(2) 0.22752(18) 0.0262(8) Uani 1 1 d .
N5 N 0.0247(3) 1.6689(3) 0.14459(19) 0.0331(9) Uani 1 1 d .
H5B H -0.0204 1.6214 0.1196 0.040 Uiso 1 1 calc R
N6 N 0.4718(3) 1.6703(2) 0.26656(17) 0.0210(8) Uani 1 1 d .
N7 N 0.5379(3) 1.5889(2) 0.17652(17) 0.0240(8) Uani 1 1 d .
O1 O 0.5555(3) 1.3373(2) 0.09153(17) 0.0387(8) Uani 1 1 d .
O2 O 0.6296(3) 1.3927(2) 0.20196(17) 0.0397(8) Uani 1 1 d .
O3 O 0.1965(3) 1.8074(2) 0.38372(17) 0.0443(9) Uani 1 1 d .
F1 F 0.1933(5) 2.1214(3) 0.5144(3) 0.157(2) Uani 1 1 d .
F2 F 0.2822(4) 1.9740(4) 0.5048(2) 0.1172(16) Uani 1 1 d .
F3 F 0.1221(3) 1.9743(3) 0.5455(2) 0.1071(14) Uani 1 1 d .
F4 F 0.1269(3) 2.0129(2) 0.42609(17) 0.0785(11) Uani 1 1 d .
O1W O 0.3792(3) 1.2743(2) -0.02615(17) 0.0508(9) Uani 1 1 d .

loop_
_atom_site_aniso_label
_atom_site_aniso_U_11
_atom_site_aniso_U_22
_atom_site_aniso_U_33
_atom_site_aniso_U_23
_atom_site_aniso_U_13
_atom_site_aniso_U_12
Mn1 0.0331(4) 0.0174(3) 0.0205(3) -0.0002(3) 0.0035(3) -0.0036(3)
B1 0.043(4) 0.035(3) 0.045(4) 0.001(3) -0.001(3) 0.000(3)
C1 0.043(3) 0.018(2) 0.024(3) -0.0011(18) 0.006(2) -0.001(2)
C2 0.024(3) 0.022(2) 0.022(2) 0.0004(19) 0.0033(19) -0.0043(17)
C3 0.027(3) 0.029(2) 0.021(2) 0.000(2) 0.008(2) -0.0052(19)
C4 0.051(3) 0.027(2) 0.028(3) -0.005(2) 0.011(2) -0.004(2)
C5 0.055(4) 0.036(3) 0.022(2) -0.011(2) 0.012(2) -0.004(2)
C6 0.047(3) 0.046(3) 0.017(2) 0.008(2) 0.013(2) 0.003(2)
C7 0.042(3) 0.031(2) 0.023(2) 0.005(2) 0.004(2) -0.002(2)
C8 0.026(3) 0.024(2) 0.025(2) -0.002(2) 0.005(2) -0.0057(18)
C9 0.039(3) 0.022(2) 0.030(3) -0.004(2) 0.006(2) -0.008(2)
C10 0.027(3) 0.030(2) 0.021(2) -0.006(2) 0.007(2) -0.003(2)
C11 0.026(3) 0.025(2) 0.029(3) 0.002(2) 0.005(2) 0.0040(19)
C12 0.034(3) 0.027(2) 0.042(3) -0.006(2) 0.002(2) 0.004(2)
C13 0.042(3) 0.024(2) 0.057(3) 0.003(2) 0.009(3) 0.006(2)
C14 0.041(4) 0.043(3) 0.045(3) 0.010(3) 0.006(3) 0.013(2)
C15 0.031(3) 0.047(3) 0.042(3) -0.003(2) -0.008(2) 0.001(2)
C16 0.036(3) 0.034(2) 0.033(3) 0.001(2) 0.008(2) 0.002(2)
C17 0.046(3) 0.017(2) 0.017(2) -0.0038(18) 0.006(2) 0.0051(19)
C18 0.041(3) 0.0142(19) 0.021(2) 0.0054(19) 0.009(2) 0.0076(19)
C19 0.028(3) 0.0110(18) 0.023(2) 0.0041(17) 0.006(2) 0.0019(17)
C20 0.037(3) 0.016(2) 0.026(2) 0.0019(18) 0.010(2) 0.0019(18)
C21 0.035(3) 0.024(2) 0.035(3) 0.003(2) 0.002(2) -0.001(2)
C22 0.033(3) 0.027(2) 0.041(3) 0.010(2) 0.013(2) 0.003(2)
C23 0.037(3) 0.030(2) 0.028(3) 0.001(2) 0.012(2) 0.008(2)
C24 0.034(3) 0.0143(19) 0.022(2) 0.0052(18) 0.006(2) 0.0036(19)
C25 0.042(3) 0.029(2) 0.026(3) -0.002(2) 0.009(2) 0.003(2)
C26 0.023(3) 0.025(2) 0.022(2) -0.001(2) 0.004(2) -0.0035(19)
C27 0.044(4) 0.081(4) 0.111(6) -0.033(4) 0.022(4) -0.018(3)
N1 0.034(2) 0.0194(17) 0.0155(18) -0.0009(15) 0.0032(17) 0.0007(15)
N2 0.039(2) 0.0162(17) 0.0195(19) -0.0004(15) 0.0018(17) -0.0059(15)
N3 0.037(3) 0.0187(17) 0.027(2) 0.0039(17) 0.0042(18) -0.0018(15)
N4 0.033(2) 0.0214(17) 0.0247(19) -0.0024(16) 0.0075(17) -0.0010(16)
N5 0.034(3) 0.030(2) 0.034(2) -0.0109(18) 0.0051(19) -0.0056(17)
N6 0.033(2) 0.0122(15) 0.0178(18) 0.0007(14) 0.0052(16) 0.0024(15)
N7 0.038(2) 0.0166(17) 0.0190(19) -0.0021(15) 0.0089(17) 0.0032(16)
O1 0.051(2) 0.0253(16) 0.043(2) -0.0002(15) 0.0154(18) 0.0038(15)
O2 0.057(2) 0.0233(15) 0.036(2) -0.0002(15) 0.0041(18) 0.0044(15)
O3 0.042(2) 0.0455(19) 0.047(2) -0.0058(16) 0.0128(18) -0.0019(16)
F1 0.277(7) 0.085(3) 0.126(4) -0.047(3) 0.081(4) -0.052(4)
F2 0.078(3) 0.205(5) 0.066(3) 0.018(3) 0.009(2) 0.058(3)
F3 0.082(3) 0.169(4) 0.067(3) 0.057(3) 0.009(2) -0.028(3)
F4 0.106(3) 0.084(2) 0.043(2) 0.0202(17) 0.008(2) 0.025(2)
O1W 0.068(3) 0.0359(17) 0.043(2) 0.0027(17) -0.0033(18) -0.0059(17)

loop_
_atom_type_symbol
_atom_type_description
_atom_type_scat_dispersion_real
_atom_type_scat_dispersion_imag
_atom_type_scat_source
C C 0.0033 0.0016 'International Tables Vol C Tables 4.2.6.8 and 6.1.1.4'
H H 0.0000 0.0000 'International Tables Vol C Tables 4.2.6.8 and 6.1.1.4'
N N 0.0061 0.0033 'International Tables Vol C Tables 4.2.6.8 and 6.1.1.4'
O O 0.0106 0.0060 'International Tables Vol C Tables 4.2.6.8 and 6.1.1.4'
B B 0.0013 0.0007 'International Tables Vol C Tables 4.2.6.8 and 6.1.1.4'
F F 0.0171 0.0103 'International Tables Vol C Tables 4.2.6.8 and 6.1.1.4'
Mn Mn 0.3368 0.7283 'International Tables Vol C Tables 4.2.6.8 and 6.1.1.4'

loop_
_geom_angle_atom_site_label_1
_geom_angle_atom_site_label_2
_geom_angle_atom_site_label_3
_geom_angle
_geom_angle_site_symmetry_1
_geom_angle_site_symmetry_3
N2 Mn1 N4 118.01(12) . .
N2 Mn1 O2 145.75(12) . 2_655
N4 Mn1 O2 91.02(11) . 2_655
N2 Mn1 N6 97.59(12) . .
N4 Mn1 N6 107.88(12) . .
O2 Mn1 N6 89.43(11) 2_655 .
N2 Mn1 O3 84.26(12) . .
N4 Mn1 O3 80.61(12) . .
O2 Mn1 O3 83.03(11) 2_655 .
N6 Mn1 O3 168.81(11) . .
N2 Mn1 O1 90.92(11) . 2_655
N4 Mn1 O1 140.00(11) . 2_655
O2 Mn1 O1 55.07(10) 2_655 2_655
N6 Mn1 O1 93.69(11) . 2_655
O3 Mn1 O1 75.22(11) . 2_655
F1 B1 F2 110.6(6) . .
F1 B1 F3 110.5(5) . .
F2 B1 F3 107.6(5) . .
F1 B1 F4 108.3(5) . .
F2 B1 F4 106.2(5) . .
F3 B1 F4 113.6(5) . .
N1 C1 C2 110.4(3) . .
N1 C1 H1A 109.6 . .
C2 C1 H1A 109.6 . .
N1 C1 H1B 109.6 . .
C2 C1 H1B 109.6 . .
H1A C1 H1B 108.1 . .
N2 C2 N3 113.0(3) . .
N2 C2 C1 123.5(3) . .
N3 C2 C1 123.5(3) . .
C8 C3 N2 109.3(3) . .
C8 C3 C4 119.7(4) . .
N2 C3 C4 131.1(4) . .
C5 C4 C3 117.2(4) . .
C5 C4 H4A 121.4 . .
C3 C4 H4A 121.4 . .
C4 C5 C6 122.1(4) . .
C4 C5 H5A 118.9 . .
C6 C5 H5A 118.9 . .
C7 C6 C5 120.9(4) . .
C7 C6 H6A 119.5 . .
C5 C6 H6A 119.5 . .
C6 C7 C8 117.8(4) . .
C6 C7 H7A 121.1 . .
C8 C7 H7A 121.1 . .
C7 C8 N3 132.3(4) . .
C7 C8 C3 122.3(4) . .
N3 C8 C3 105.4(3) . .
N1 C9 C10 107.1(3) . .
N1 C9 H9A 110.3 . .
C10 C9 H9A 110.3 . .
N1 C9 H9B 110.3 . .
C10 C9 H9B 110.3 . .
H9A C9 H9B 108.5 . .
N4 C10 N5 112.3(4) . .
N4 C10 C9 123.3(4) . .
N5 C10 C9 124.4(4) . .
C12 C11 C16 120.5(4) . .
C12 C11 N4 130.6(4) . .
C16 C11 N4 108.9(3) . .
C11 C12 C13 117.2(4) . .
C11 C12 H12A 121.4 . .
C13 C12 H12A 121.4 . .
C12 C13 C14 122.8(4) . .
C12 C13 H13A 118.6 . .
C14 C13 H13A 118.6 . .
C13 C14 C15 120.4(4) . .
C13 C14 H14A 119.8 . .
C15 C14 H14A 119.8 . .
C14 C15 C16 116.8(4) . .
C14 C15 H15A 121.6 . .
C16 C15 H15A 121.6 . .
N5 C16 C15 132.2(4) . .
N5 C16 C11 105.6(4) . .
C15 C16 C11 122.2(4) . .
N1 C17 C18 108.3(3) . .
N1 C17 H17A 110.0 . .
C18 C17 H17A 110.0 . .
N1 C17 H17B 110.0 . .
C18 C17 H17B 110.0 . .
H17A C17 H17B 108.4 . .
N6 C18 N7 113.1(4) . .
N6 C18 C17 123.3(4) . .
N7 C18 C17 123.6(4) . .
N6 C19 C24 109.3(3) . .
N6 C19 C20 130.7(4) . .
C24 C19 C20 119.8(4) . .
C21 C20 C19 118.4(4) . .
C21 C20 H20A 120.8 . .
C19 C20 H20A 120.8 . .
C20 C21 C22 120.9(4) . .
C20 C21 H21A 119.5 . .
C22 C21 H21A 119.5 . .
C23 C22 C21 121.6(4) . .
C23 C22 H22A 119.2 . .
C21 C22 H22A 119.2 . .
C22 C23 C24 117.5(4) . .
C22 C23 H23A 121.3 . .
C24 C23 H23A 121.3 . .
N7 C24 C23 132.4(4) . .
N7 C24 C19 105.8(4) . .
C23 C24 C19 121.7(4) . .
N7 C25 C26 114.4(3) . .
N7 C25 H25A 108.6 . .
C26 C25 H25A 108.6 . .
N7 C25 H25B 108.6 . .
C26 C25 H25B 108.6 . .
H25A C25 H25B 107.6 . .
O1 C26 O2 124.6(4) . .
O1 C26 C25 118.5(4) . .
O2 C26 C25 116.9(4) . .
O3 C27 H27A 109.5 . .
O3 C27 H27B 109.5 . .
H27A C27 H27B 109.5 . .
O3 C27 H27C 109.5 . .
H27A C27 H27C 109.5 . .
H27B C27 H27C 109.5 . .
C1 N1 C9 114.0(3) . .
C1 N1 C17 111.3(3) . .
C9 N1 C17 111.9(3) . .
C2 N2 C3 104.6(3) . .
C2 N2 Mn1 121.2(3) . .
C3 N2 Mn1 133.7(2) . .
C2 N3 C8 107.7(3) . .
C2 N3 H3A 126.1 . .
C8 N3 H3A 126.1 . .
C10 N4 C11 105.7(3) . .
C10 N4 Mn1 118.6(3) . .
C11 N4 Mn1 135.7(3) . .
C10 N5 C16 107.6(3) . .
C10 N5 H5B 126.2 . .
C16 N5 H5B 126.2 . .
C18 N6 C19 105.0(3) . .
C18 N6 Mn1 117.8(3) . .
C19 N6 Mn1 136.5(2) . .
C18 N7 C24 106.8(3) . .
C18 N7 C25 125.5(4) . .
C24 N7 C25 127.5(4) . .
C26 O1 Mn1 86.1(3) . 2_645
C26 O2 Mn1 93.6(2) . 2_645
C27 O3 Mn1 127.3(3) . .

loop_
_geom_bond_atom_site_label_1
_geom_bond_atom_site_label_2
_geom_bond_distance
_geom_bond_site_symmetry_2
Mn1 N2 2.187(3) .
Mn1 N4 2.243(3) .
Mn1 O2 2.252(3) 2_655
Mn1 N6 2.295(3) .
Mn1 O3 2.348(3) .
Mn1 O1 2.435(3) 2_655
B1 F1 1.315(6) .
B1 F2 1.352(7) .
B1 F3 1.354(7) .
B1 F4 1.362(6) .
C1 N1 1.466(5) .
C1 C2 1.490(5) .
C1 H1A 0.9900 .
C1 H1B 0.9900 .
C2 N2 1.325(5) .
C2 N3 1.340(5) .
C3 C8 1.392(5) .
C3 N2 1.403(5) .
C3 C4 1.405(5) .
C4 C5 1.376(6) .
C4 H4A 0.9500 .
C5 C6 1.394(6) .
C5 H5A 0.9500 .
C6 C7 1.363(6) .
C6 H6A 0.9500 .
C7 C8 1.378(5) .
C7 H7A 0.9500 .
C8 N3 1.381(5) .
C9 N1 1.469(5) .
C9 C10 1.477(5) .
C9 H9A 0.9900 .
C9 H9B 0.9900 .
C10 N4 1.324(5) .
C10 N5 1.351(5) .
C11 C12 1.381(5) .
C11 C16 1.397(6) .
C11 N4 1.400(5) .
C12 C13 1.382(6) .
C12 H12A 0.9500 .
C13 C14 1.388(6) .
C13 H13A 0.9500 .
C14 C15 1.391(6) .
C14 H14A 0.9500 .
C15 C16 1.393(6) .
C15 H15A 0.9500 .
C16 N5 1.386(5) .
C17 N1 1.473(5) .
C17 C18 1.487(6) .
C17 H17A 0.9900 .
C17 H17B 0.9900 .
C18 N6 1.324(5) .
C18 N7 1.356(5) .
C19 N6 1.396(5) .
C19 C24 1.397(5) .
C19 C20 1.399(5) .
C20 C21 1.369(6) .
C20 H20A 0.9500 .
C21 C22 1.407(6) .
C21 H21A 0.9500 .
C22 C23 1.362(6) .
C22 H22A 0.9500 .
C23 C24 1.395(6) .
C23 H23A 0.9500 .
C24 N7 1.384(5) .
C25 N7 1.478(5) .
C25 C26 1.535(5) .
C25 H25A 0.9900 .
C25 H25B 0.9900 .
C26 O1 1.206(4) .
C26 O2 1.248(5) .
C27 O3 1.422(6) .
C27 H27A 0.9800 .
C27 H27B 0.9800 .
C27 H27C 0.9800 .
N3 H3A 0.8800 .
N5 H5B 0.8800 .
O1 Mn1 2.435(3) 2_645
O2 Mn1 2.252(3) 2_645

loop_
_geom_torsion_atom_site_label_1
_geom_torsion_atom_site_label_2
_geom_torsion_atom_site_label_3
_geom_torsion_atom_site_label_4
_geom_torsion
_geom_torsion_site_symmetry_1
_geom_torsion_site_symmetry_4
N1 C1 C2 N2 -17.6(6) . .
N1 C1 C2 N3 164.7(4) . .
C8 C3 C4 C5 -0.5(7) . .
N2 C3 C4 C5 179.4(5) . .
C3 C4 C5 C6 -0.2(7) . .
C4 C5 C6 C7 1.0(8) . .
C5 C6 C7 C8 -1.0(7) . .
C6 C7 C8 N3 -179.7(4) . .
C6 C7 C8 C3 0.2(7) . .
N2 C3 C8 C7 -179.4(4) . .
C4 C3 C8 C7 0.5(7) . .
N2 C3 C8 N3 0.5(5) . .
C4 C3 C8 N3 -179.5(4) . .
N1 C9 C10 N4 -34.6(5) . .
N1 C9 C10 N5 146.3(4) . .
C16 C11 C12 C13 -2.0(7) . .
N4 C11 C12 C13 176.2(4) . .
C11 C12 C13 C14 2.5(7) . .
C12 C13 C14 C15 -2.0(8) . .
C13 C14 C15 C16 0.9(7) . .
C14 C15 C16 N5 -178.2(5) . .
C14 C15 C16 C11 -0.5(7) . .
C12 C11 C16 N5 179.3(4) . .
N4 C11 C16 N5 0.8(5) . .
C12 C11 C16 C15 1.1(7) . .
N4 C11 C16 C15 -177.5(4) . .
N1 C17 C18 N6 -23.5(5) . .
N1 C17 C18 N7 155.8(3) . .
N6 C19 C20 C21 175.0(4) . .
C24 C19 C20 C21 0.7(5) . .
C19 C20 C21 C22 1.0(6) . .
C20 C21 C22 C23 -1.3(6) . .
C21 C22 C23 C24 -0.3(6) . .
C22 C23 C24 N7 -174.4(4) . .
C22 C23 C24 C19 2.2(6) . .
N6 C19 C24 N7 -0.5(4) . .
C20 C19 C24 N7 175.0(3) . .
N6 C19 C24 C23 -177.8(3) . .
C20 C19 C24 C23 -2.4(5) . .
N7 C25 C26 O1 163.6(4) . .
N7 C25 C26 O2 -18.2(6) . .
C2 C1 N1 C9 -90.2(4) . .
C2 C1 N1 C17 142.2(4) . .
C10 C9 N1 C1 159.6(3) . .
C10 C9 N1 C17 -73.0(4) . .
C18 C17 N1 C1 -77.6(4) . .
C18 C17 N1 C9 153.5(3) . .
N3 C2 N2 C3 0.1(5) . .
C1 C2 N2 C3 -177.8(4) . .
N3 C2 N2 Mn1 173.0(3) . .
C1 C2 N2 Mn1 -4.8(6) . .
C8 C3 N2 C2 -0.4(5) . .
C4 C3 N2 C2 179.7(5) . .
C8 C3 N2 Mn1 -172.1(3) . .
C4 C3 N2 Mn1 8.0(7) . .
N4 Mn1 N2 C2 66.3(3) . .
O2 Mn1 N2 C2 -148.8(3) 2_655 .
N6 Mn1 N2 C2 -48.6(3) . .
O3 Mn1 N2 C2 142.5(3) . .
O1 Mn1 N2 C2 -142.4(3) 2_655 .
N4 Mn1 N2 C3 -123.1(4) . .
O2 Mn1 N2 C3 21.7(5) 2_655 .
N6 Mn1 N2 C3 122.0(4) . .
O3 Mn1 N2 C3 -46.9(4) . .
O1 Mn1 N2 C3 28.1(4) 2_655 .
N2 C2 N3 C8 0.3(5) . .
C1 C2 N3 C8 178.1(4) . .
C7 C8 N3 C2 179.5(5) . .
C3 C8 N3 C2 -0.5(5) . .
N5 C10 N4 C11 0.0(5) . .
C9 C10 N4 C11 -179.2(4) . .
N5 C10 N4 Mn1 -177.9(3) . .
C9 C10 N4 Mn1 2.9(5) . .
C12 C11 N4 C10 -178.8(5) . .
C16 C11 N4 C10 -0.5(5) . .
C12 C11 N4 Mn1 -1.4(7) . .
C16 C11 N4 Mn1 176.9(3) . .
N2 Mn1 N4 C10 -35.9(3) . .
O2 Mn1 N4 C10 163.0(3) 2_655 .
N6 Mn1 N4 C10 73.3(3) . .
O3 Mn1 N4 C10 -114.2(3) . .
O1 Mn1 N4 C10 -167.4(3) 2_655 .
N2 Mn1 N4 C11 147.0(4) . .
O2 Mn1 N4 C11 -14.1(4) 2_655 .
N6 Mn1 N4 C11 -103.8(4) . .
O3 Mn1 N4 C11 68.7(4) . .
O1 Mn1 N4 C11 15.5(5) 2_655 .
N4 C10 N5 C16 0.5(5) . .
C9 C10 N5 C16 179.7(4) . .
C15 C16 N5 C10 177.2(5) . .
C11 C16 N5 C10 -0.8(5) . .
N7 C18 N6 C19 -1.6(4) . .
C17 C18 N6 C19 177.8(3) . .
N7 C18 N6 Mn1 170.0(2) . .
C17 C18 N6 Mn1 -10.6(5) . .
C24 C19 N6 C18 1.2(4) . .
C20 C19 N6 C18 -173.5(4) . .
C24 C19 N6 Mn1 -167.9(3) . .
C20 C19 N6 Mn1 17.3(6) . .
N2 Mn1 N6 C18 89.2(3) . .
N4 Mn1 N6 C18 -33.5(3) . .
O2 Mn1 N6 C18 -124.4(3) 2_655 .
O3 Mn1 N6 C18 -171.9(5) . .
O1 Mn1 N6 C18 -179.4(3) 2_655 .
N2 Mn1 N6 C19 -102.7(3) . .
N4 Mn1 N6 C19 134.6(3) . .
O2 Mn1 N6 C19 43.7(3) 2_655 .
O3 Mn1 N6 C19 -3.8(8) . .
O1 Mn1 N6 C19 -11.2(3) 2_655 .
N6 C18 N7 C24 1.3(4) . .
C17 C18 N7 C24 -178.1(3) . .
N6 C18 N7 C25 177.6(3) . .
C17 C18 N7 C25 -1.8(6) . .
C23 C24 N7 C18 176.5(4) . .
C19 C24 N7 C18 -0.5(4) . .
C23 C24 N7 C25 0.3(7) . .
C19 C24 N7 C25 -176.7(3) . .
C26 C25 N7 C18 -88.6(5) . .
C26 C25 N7 C24 86.9(5) . .
O2 C26 O1 Mn1 -7.4(5) . 2_645
C25 C26 O1 Mn1 170.6(4) . 2_645
O1 C26 O2 Mn1 8.0(5) . 2_645
C25 C26 O2 Mn1 -170.0(3) . 2_645
N2 Mn1 O3 C27 -54.9(4) . .
N4 Mn1 O3 C27 64.7(4) . .
O2 Mn1 O3 C27 156.9(4) 2_655 .
N6 Mn1 O3 C27 -155.1(6) . .
O1 Mn1 O3 C27 -147.4(4) 2_655 .
